data_7713019
loop_
_publ_author_name
'Mylonas-Margaritis, Ioannis'
'Lada, Zoi G.'
'Kitos, Alexandros'
'Maniaki, Diamantoula'
'Skordi, Katerina'
'Tasiopoulos, Anastasios'
'Bekiari, Vlasoula'
'Escuer, Albert'
'Mayans, Julia'
'Nastopoulos, Vasilis'
'Bakalbassis, Evangelos'
'Papaioannou, Dionissios A.'
'Perlepes, Spyros'

_publ_section_title
;
 Interesting chemical and physical features in the products of the
 reactions between trivalent lanthanoids and a tetradentate Schiff base
 derived from cyclohexane-1,2-diamine
;
_journal_name_full 'Dalton Transactions'
_journal_paper_doi 10.1039/D3DT00817G
_journal_year 2023
_chemical_formula_moiety 'C23 H32 N5 O12 Pr'
_chemical_formula_sum 'C23 H32 N5 O12 Pr'
_chemical_formula_weight 711.44
_space_group_crystal_system triclinic
_space_group_IT_number 2
_space_group_name_Hall '-P 1'
_space_group_name_H-M_alt 'P -1'
_atom_sites_solution_hydrogens mixed
_atom_sites_solution_primary direct
_atom_sites_solution_secondary difmap
_audit_creation_method SHELXL-2014/7
_audit_update_record
;
2023-03-04 deposited with the CCDC.	2023-05-15 downloaded from the CCDC.
;
_cell_angle_alpha 72.376(4)
_cell_angle_beta 82.650(5)
_cell_angle_gamma 72.893(4)
_cell_formula_units_Z 2
_cell_length_a 9.0693(5)
_cell_length_b 10.8628(4)
_cell_length_c 15.4923(8)
_cell_measurement_reflns_used 5215
_cell_measurement_temperature 100(2)
_cell_measurement_theta_max 29.0230
_cell_measurement_theta_min 4.2610
_cell_volume 1389.01(12)
_computing_cell_refinement 'CrysAlisPro 1.171.39.46 (Rigaku OD, 2018)'
_computing_data_collection 'CrysAlisPro 1.171.39.46 (Rigaku OD, 2018)'
_computing_data_reduction 'CrysAlisPro 1.171.39.46 (Rigaku OD, 2018)'
_computing_molecular_graphics 'PLATON v.270519 (Spek, 2009); MERCURY v.2020.3.0 (Macrae et al. 2020)'
_computing_publication_material 'WINGX v.2018.3 (Farrugia, 2012); OLEX2 v.1.3.0 (Dolomanov et al., 2009)'
_computing_structure_refinement 'SHELXL-2014/7 (Sheldrick, 2014)'
_computing_structure_solution 'SHELXT-2018/2 (Sheldrick, 2018)'
_diffrn_ambient_temperature 100(2)
_diffrn_detector_area_resol_mean 10.4223
_diffrn_measured_fraction_theta_full 0.998
_diffrn_measured_fraction_theta_max 0.986
_diffrn_measurement_device_type 'Oxford Diffraction SuperNova with Atlas CCD detector'
_diffrn_measurement_method '\w scans'
_diffrn_radiation_type MoK\a
_diffrn_radiation_wavelength 0.71073
_diffrn_reflns_av_R_equivalents 0.0348
_diffrn_reflns_av_unetI/netI 0.0589
_diffrn_reflns_Laue_measured_fraction_full 0.998
_diffrn_reflns_Laue_measured_fraction_max 0.986
_diffrn_reflns_limit_h_max 11
_diffrn_reflns_limit_h_min -11
_diffrn_reflns_limit_k_max 10
_diffrn_reflns_limit_k_min -13
_diffrn_reflns_limit_l_max 19
_diffrn_reflns_limit_l_min -19
_diffrn_reflns_number 11755
_diffrn_reflns_point_group_measured_fraction_full 0.998
_diffrn_reflns_point_group_measured_fraction_max 0.986
_diffrn_reflns_theta_full 25.242
_diffrn_reflns_theta_max 26.999
_diffrn_reflns_theta_min 3.298
_diffrn_source 'SuperNova (Mo) X-ray Source'
_exptl_absorpt_coefficient_mu 1.825
_exptl_absorpt_correction_T_max 1.000
_exptl_absorpt_correction_T_min 0.982
_exptl_absorpt_correction_type multi-scan
_exptl_absorpt_process_details
;
CrysAlisPro 1.171.39.46 (Rigaku Oxford Diffraction, 2018)
Empirical absorption correction using spherical harmonics,
 implemented in SCALE3 ABSPACK scaling algorithm.
;
_exptl_crystal_colour pink
_exptl_crystal_density_diffrn 1.701
_exptl_crystal_density_method 'not measured'
_exptl_crystal_description prism
_exptl_crystal_F_000 720
_exptl_crystal_recrystallization_method 'Re-crystallisation from solvent: Methanol/dichloromethane'
_exptl_crystal_size_max 0.18
_exptl_crystal_size_mid 0.15
_exptl_crystal_size_min 0.12
_refine_diff_density_max 0.811
_refine_diff_density_min -0.535
_refine_diff_density_rms 0.109
_refine_ls_extinction_method none
_refine_ls_goodness_of_fit_ref 1.036
_refine_ls_hydrogen_treatment mixed
_refine_ls_matrix_type full
_refine_ls_number_parameters 382
_refine_ls_number_reflns 5995
_refine_ls_number_restraints 2
_refine_ls_restrained_S_all 1.036
_refine_ls_R_factor_all 0.0391
_refine_ls_R_factor_gt 0.0314
_refine_ls_shift/su_max 0.001
_refine_ls_shift/su_mean 0.000
_refine_ls_structure_factor_coef Fsqd
_refine_ls_weighting_details 'w=1/[\s^2^(Fo^2^)+(0.0213P)^2^] where P=(Fo^2^+2Fc^2^)/3'
_refine_ls_weighting_scheme calc
_refine_ls_wR_factor_gt 0.0605
_refine_ls_wR_factor_ref 0.0654
_reflns_Friedel_coverage 0.000
_reflns_number_gt 5314
_reflns_number_total 5995
_reflns_threshold_expression 'I > 2\s(I)'
_cod_data_source_file d3dt00817g2.cif
_cod_data_source_block 1_xrp103
_cod_database_code 7713019
_shelx_shelxl_version_number 2014/7
_shelx_space_group_comment
;
The symmetry employed for this shelxl refinement is uniquely defined
by the following loop, which should always be used as a source of
symmetry information in preference to the above space-group names.
They are only intended as comments.
;
_shelx_estimated_absorpt_t_min 0.735
_shelx_estimated_absorpt_t_max 0.811

loop_
_space_group_symop_operation_xyz
'x, y, z'
'-x, -y, -z'

loop_
_atom_site_label
_atom_site_type_symbol
_atom_site_fract_x
_atom_site_fract_y
_atom_site_fract_z
_atom_site_U_iso_or_equiv
_atom_site_adp_type
_atom_site_occupancy
_atom_site_site_symmetry_order
_atom_site_calc_flag
_atom_site_refinement_flags_posn
_atom_site_refinement_flags_adp
_atom_site_refinement_flags_occupancy
_atom_site_disorder_assembly
_atom_site_disorder_group
Pr Pr 0.66582(2) 0.56630(2) 0.27123(2) 0.01438(6) Uani 1 1 d . . . . .
C1 C 0.6485(4) 0.9274(3) 0.3857(2) 0.0186(7) Uani 1 1 d . . . . .
C2 C 0.7133(4) 0.7938(3) 0.3789(2) 0.0186(7) Uani 1 1 d . . . . .
C3 C 0.8492(4) 0.7165(3) 0.4244(2) 0.0238(7) Uani 1 1 d . . . . .
H3 H 0.8915 0.6263 0.4222 0.029 Uiso 1 1 calc R U . . .
C4 C 0.9226(4) 0.7686(3) 0.4721(2) 0.0273(8) Uani 1 1 d . . . . .
H4 H 1.0140 0.7142 0.5027 0.033 Uiso 1 1 calc R U . . .
C5 C 0.8624(4) 0.9010(3) 0.4754(2) 0.0284(8) Uani 1 1 d . . . . .
H5 H 0.9144 0.9378 0.5067 0.034 Uiso 1 1 calc R U . . .
C6 C 0.7289(4) 0.9778(3) 0.4335(2) 0.0252(8) Uani 1 1 d . . . . .
H6 H 0.6888 1.0676 0.4366 0.030 Uiso 1 1 calc R U . . .
C7 C 0.5047(4) 1.0122(3) 0.3443(2) 0.0205(7) Uani 1 1 d . . . . .
C8 C 0.4331(4) 1.1491(3) 0.3566(2) 0.0291(8) Uani 1 1 d . . . . .
H8A H 0.4977 1.2086 0.3247 0.044 Uiso 1 1 calc R U . . .
H8B H 0.4246 1.1433 0.4213 0.044 Uiso 1 1 calc R U . . .
H8C H 0.3300 1.1850 0.3317 0.044 Uiso 1 1 calc R U . . .
C9 C 0.2954(4) 1.0314(3) 0.2458(2) 0.0277(8) Uani 1 1 d . . . . .
H9A H 0.3135 1.0151 0.1853 0.033 Uiso 1 1 calc R U . . .
H9B H 0.2688 1.1295 0.2367 0.033 Uiso 1 1 calc R U . . .
C10 C 0.1627(4) 0.9794(3) 0.2945(2) 0.0289(8) Uani 1 1 d . . . . .
H10A H 0.1306 1.0125 0.3488 0.035 Uiso 1 1 calc R U . . .
H10B H 0.1973 0.8802 0.3153 0.035 Uiso 1 1 calc R U . . .
C11 C 0.0233(4) 1.0223(3) 0.2351(3) 0.0330(8) Uani 1 1 d . . . . .
H11A H -0.0599 0.9850 0.2711 0.040 Uiso 1 1 calc R U . . .
H11B H -0.0158 1.1213 0.2182 0.040 Uiso 1 1 calc R U . . .
C12 C 0.0584(4) 0.9774(3) 0.1495(2) 0.0315(8) Uani 1 1 d . . . . .
H12A H 0.1262 1.0285 0.1082 0.038 Uiso 1 1 calc R U . . .
H12B H -0.0394 1.0004 0.1188 0.038 Uiso 1 1 calc R U . . .
C13 C 0.1361(4) 0.8275(3) 0.1646(2) 0.0283(8) Uani 1 1 d . . . . .
H13A H 0.2266 0.8008 0.2025 0.034 Uiso 1 1 calc R U . . .
H13B H 0.0628 0.7757 0.1976 0.034 Uiso 1 1 calc R U . . .
C14 C 0.1877(4) 0.7949(3) 0.0761(2) 0.0281(8) Uani 1 1 d . . . . .
H14A H 0.0962 0.8025 0.0442 0.034 Uiso 1 1 calc R U . . .
H14B H 0.2418 0.8605 0.0373 0.034 Uiso 1 1 calc R U . . .
C15 C 0.2742(4) 0.5564(3) 0.0702(2) 0.0199(7) Uani 1 1 d . . . . .
C16 C 0.1328(4) 0.5669(3) 0.0255(2) 0.0293(8) Uani 1 1 d . . . . .
H16A H 0.0557 0.6515 0.0264 0.044 Uiso 1 1 calc R U . . .
H16B H 0.0902 0.4915 0.0582 0.044 Uiso 1 1 calc R U . . .
H16C H 0.1595 0.5645 -0.0374 0.044 Uiso 1 1 calc R U . . .
C17 C 0.3959(3) 0.4308(3) 0.0909(2) 0.0171(6) Uani 1 1 d . . . . .
C18 C 0.5247(3) 0.4121(3) 0.1421(2) 0.0169(6) Uani 1 1 d . . . . .
C19 C 0.6335(4) 0.2841(3) 0.1613(2) 0.0208(7) Uani 1 1 d . . . . .
H19 H 0.7198 0.2686 0.1959 0.025 Uiso 1 1 calc R U . . .
C20 C 0.6178(4) 0.1828(3) 0.1317(2) 0.0237(7) Uani 1 1 d . . . . .
H20 H 0.6925 0.0982 0.1464 0.028 Uiso 1 1 calc R U . . .
C21 C 0.4936(4) 0.2018(3) 0.0802(2) 0.0249(7) Uani 1 1 d . . . . .
H21 H 0.4841 0.1312 0.0590 0.030 Uiso 1 1 calc R U . . .
C22 C 0.3855(4) 0.3236(3) 0.0606(2) 0.0233(7) Uani 1 1 d . . . . .
H22 H 0.3008 0.3364 0.0255 0.028 Uiso 1 1 calc R U . . .
C23 C 0.2896(4) 0.5273(3) 0.3500(2) 0.0263(8) Uani 1 1 d . . . . .
H23A H 0.3043 0.4894 0.2986 0.039 Uiso 1 1 calc R U . . .
H23B H 0.1838 0.5843 0.3519 0.039 Uiso 1 1 calc R U . . .
H23C H 0.3078 0.4543 0.4065 0.039 Uiso 1 1 calc R U . . .
N1 N 0.4371(3) 0.9671(2) 0.29616(19) 0.0233(6) Uani 1 1 d D . . . .
H1 H 0.487(4) 0.884(2) 0.298(2) 0.035 Uiso 1 1 d D U . . .
N2 N 0.2919(3) 0.6581(2) 0.09035(18) 0.0219(6) Uani 1 1 d . . . . .
H2 H 0.375(4) 0.637(3) 0.121(2) 0.033 Uiso 1 1 d . U . . .
N3 N 0.6756(3) 0.8045(2) 0.11244(19) 0.0250(6) Uani 1 1 d . . . . .
N4 N 0.9951(3) 0.4183(2) 0.25144(18) 0.0211(6) Uani 1 1 d . . . . .
N5 N 0.6647(3) 0.3503(2) 0.44694(18) 0.0189(6) Uani 1 1 d . . . . .
O1 O 0.6498(2) 0.74278(18) 0.33135(15) 0.0227(5) Uani 1 1 d . . . . .
O2 O 0.5428(2) 0.50815(18) 0.17175(14) 0.0192(5) Uani 1 1 d . . . . .
O3 O 0.7930(3) 0.7076(2) 0.13842(17) 0.0327(6) Uani 1 1 d . . . . .
O4 O 0.5466(3) 0.79149(19) 0.15048(15) 0.0231(5) Uani 1 1 d . . . . .
O5 O 0.6875(3) 0.9052(2) 0.05307(17) 0.0386(6) Uani 1 1 d . . . . .
O6 O 0.8921(2) 0.4102(2) 0.20655(15) 0.0233(5) Uani 1 1 d . . . . .
O7 O 0.9487(3) 0.4872(2) 0.30774(16) 0.0272(5) Uani 1 1 d . . . . .
O8 O 1.1319(3) 0.3635(2) 0.24054(17) 0.0314(6) Uani 1 1 d . . . . .
O9 O 0.6797(2) 0.46229(19) 0.44678(14) 0.0208(5) Uani 1 1 d . . . . .
O10 O 0.6651(3) 0.32959(19) 0.37051(14) 0.0243(5) Uani 1 1 d . . . . .
O11 O 0.6502(3) 0.2651(2) 0.51830(15) 0.0300(6) Uani 1 1 d . . . . .
O12 O 0.3970(2) 0.6063(2) 0.33989(15) 0.0196(5) Uani 1 1 d D . . . .
H12 H 0.375(4) 0.638(3) 0.3836(15) 0.029 Uiso 1 1 d D U . . .

loop_
_atom_site_aniso_label
_atom_site_aniso_U_11
_atom_site_aniso_U_22
_atom_site_aniso_U_33
_atom_site_aniso_U_23
_atom_site_aniso_U_13
_atom_site_aniso_U_12
Pr 0.01257(10) 0.01484(9) 0.01693(10) -0.00623(7) -0.00200(7) -0.00309(6)
C1 0.0203(18) 0.0186(14) 0.0202(17) -0.0068(13) 0.0040(14) -0.0108(13)
C2 0.0199(18) 0.0215(14) 0.0179(16) -0.0062(13) 0.0016(13) -0.0109(13)
C3 0.0216(19) 0.0236(15) 0.0287(19) -0.0100(14) -0.0027(15) -0.0065(13)
C4 0.0199(19) 0.0362(18) 0.028(2) -0.0107(15) -0.0018(15) -0.0093(15)
C5 0.031(2) 0.0401(19) 0.027(2) -0.0153(16) 0.0020(16) -0.0241(17)
C6 0.027(2) 0.0261(16) 0.029(2) -0.0122(15) 0.0117(15) -0.0172(15)
C7 0.0232(18) 0.0202(14) 0.0181(17) -0.0050(13) 0.0100(14) -0.0105(13)
C8 0.034(2) 0.0211(15) 0.031(2) -0.0096(14) 0.0042(17) -0.0064(15)
C9 0.0213(19) 0.0248(16) 0.033(2) -0.0034(14) -0.0087(16) -0.0014(14)
C10 0.025(2) 0.0343(17) 0.027(2) -0.0100(15) -0.0033(16) -0.0048(15)
C11 0.023(2) 0.0359(18) 0.037(2) -0.0143(16) -0.0033(17) 0.0009(15)
C12 0.021(2) 0.0347(18) 0.029(2) -0.0077(15) -0.0063(16) 0.0072(15)
C13 0.024(2) 0.0314(17) 0.0234(19) -0.0073(15) -0.0032(15) 0.0023(14)
C14 0.028(2) 0.0238(16) 0.029(2) -0.0080(14) -0.0062(16) 0.0012(14)
C15 0.0162(17) 0.0293(16) 0.0144(16) -0.0054(13) 0.0028(13) -0.0088(13)
C16 0.0202(19) 0.0349(18) 0.033(2) -0.0078(16) -0.0048(16) -0.0075(15)
C17 0.0156(17) 0.0242(15) 0.0131(16) -0.0043(12) 0.0034(13) -0.0105(13)
C18 0.0140(17) 0.0205(14) 0.0146(16) -0.0039(12) 0.0043(13) -0.0054(12)
C19 0.0159(17) 0.0237(15) 0.0225(18) -0.0068(13) 0.0016(14) -0.0057(13)
C20 0.0230(19) 0.0206(15) 0.0261(19) -0.0081(14) 0.0063(15) -0.0053(13)
C21 0.030(2) 0.0281(16) 0.0256(19) -0.0152(15) 0.0089(15) -0.0173(15)
C22 0.0192(18) 0.0368(17) 0.0191(18) -0.0087(14) 0.0030(14) -0.0162(15)
C23 0.0208(19) 0.0343(17) 0.028(2) -0.0092(15) 0.0010(15) -0.0139(15)
N1 0.0211(16) 0.0165(12) 0.0311(17) -0.0067(12) -0.0047(13) -0.0017(11)
N2 0.0218(16) 0.0226(13) 0.0192(15) -0.0046(11) -0.0072(12) -0.0012(12)
N3 0.0364(19) 0.0162(12) 0.0209(15) -0.0050(11) -0.0009(13) -0.0052(12)
N4 0.0183(15) 0.0184(12) 0.0238(16) -0.0031(11) -0.0014(12) -0.0037(11)
N5 0.0147(14) 0.0198(12) 0.0216(15) -0.0082(11) -0.0005(11) -0.0012(10)
O1 0.0273(13) 0.0164(10) 0.0285(13) -0.0115(9) -0.0087(10) -0.0033(9)
O2 0.0195(12) 0.0196(10) 0.0215(12) -0.0087(9) -0.0040(9) -0.0055(9)
O3 0.0240(14) 0.0247(11) 0.0389(16) -0.0024(11) 0.0080(12) -0.0015(10)
O4 0.0230(13) 0.0233(11) 0.0236(13) -0.0091(9) -0.0012(10) -0.0044(10)
O5 0.0593(19) 0.0227(11) 0.0326(15) -0.0011(11) 0.0004(13) -0.0173(12)
O6 0.0189(12) 0.0264(11) 0.0279(13) -0.0127(10) -0.0029(10) -0.0050(9)
O7 0.0206(13) 0.0348(12) 0.0297(14) -0.0193(11) -0.0040(11) -0.0010(10)
O8 0.0143(13) 0.0340(12) 0.0418(16) -0.0140(11) -0.0002(11) 0.0027(10)
O9 0.0259(13) 0.0196(10) 0.0212(12) -0.0078(9) -0.0032(10) -0.0096(9)
O10 0.0381(15) 0.0212(10) 0.0162(12) -0.0073(9) -0.0024(10) -0.0092(10)
O11 0.0463(16) 0.0213(11) 0.0181(13) 0.0010(10) -0.0007(11) -0.0098(11)
O12 0.0169(12) 0.0272(11) 0.0196(12) -0.0118(9) 0.0020(10) -0.0091(9)

loop_
_atom_type_symbol
_atom_type_description
_atom_type_scat_dispersion_real
_atom_type_scat_dispersion_imag
_atom_type_scat_source
C C 0.0033 0.0016 'International Tables Vol C Tables 4.2.6.8 and 6.1.1.4'
H H 0.0000 0.0000 'International Tables Vol C Tables 4.2.6.8 and 6.1.1.4'
N N 0.0061 0.0033 'International Tables Vol C Tables 4.2.6.8 and 6.1.1.4'
O O 0.0106 0.0060 'International Tables Vol C Tables 4.2.6.8 and 6.1.1.4'
Pr Pr -0.2180 2.8214 'International Tables Vol C Tables 4.2.6.8 and 6.1.1.4'

loop_
_geom_angle_atom_site_label_1
_geom_angle_atom_site_label_2
_geom_angle_atom_site_label_3
_geom_angle
_geom_angle_site_symmetry_1
_geom_angle_site_symmetry_3
_geom_angle_publ_flag
O1 Pr O2 141.40(7) . . ?
O1 Pr O12 77.98(7) . . ?
O2 Pr O12 79.77(7) . . ?
O1 Pr O7 86.41(7) . . ?
O2 Pr O7 128.41(7) . . ?
O12 Pr O7 143.76(7) . . ?
O1 Pr O3 81.68(8) . . ?
O2 Pr O3 90.57(8) . . ?
O12 Pr O3 132.19(7) . . ?
O7 Pr O3 76.06(7) . . ?
O1 Pr O6 132.70(7) . . ?
O2 Pr O6 78.20(7) . . ?
O12 Pr O6 147.78(6) . . ?
O7 Pr O6 50.23(7) . . ?
O3 Pr O6 71.32(7) . . ?
O1 Pr O10 122.87(7) . . ?
O2 Pr O10 82.40(7) . . ?
O12 Pr O10 78.59(7) . . ?
O7 Pr O10 83.04(7) . . ?
O3 Pr O10 146.76(7) . . ?
O6 Pr O10 75.44(7) . . ?
O1 Pr O4 71.86(7) . . ?
O2 Pr O4 74.45(6) . . ?
O12 Pr O4 83.01(7) . . ?
O7 Pr O4 122.92(7) . . ?
O3 Pr O4 49.48(7) . . ?
O6 Pr O4 112.96(7) . . ?
O10 Pr O4 152.61(7) . . ?
O1 Pr O9 73.89(7) . . ?
O2 Pr O9 127.00(6) . . ?
O12 Pr O9 71.40(7) . . ?
O7 Pr O9 72.90(7) . . ?
O3 Pr O9 141.28(7) . . ?
O6 Pr O9 104.30(7) . . ?
O10 Pr O9 49.32(6) . . ?
O4 Pr O9 140.67(7) . . ?
O1 Pr N4 109.53(7) . . ?
O2 Pr N4 103.37(7) . . ?
O12 Pr N4 156.65(7) . . ?
O7 Pr N4 25.09(7) . . ?
O3 Pr N4 71.15(7) . . ?
O6 Pr N4 25.17(6) . . ?
O10 Pr N4 78.93(7) . . ?
O4 Pr N4 120.25(7) . . ?
O9 Pr N4 89.11(7) . . ?
O1 Pr N3 73.78(7) . . ?
O2 Pr N3 83.53(7) . . ?
O12 Pr N3 107.58(7) . . ?
O7 Pr N3 98.90(8) . . ?
O3 Pr N3 24.65(7) . . ?
O6 Pr N3 93.00(7) . . ?
O10 Pr N3 163.35(7) . . ?
O4 Pr N3 24.95(7) . . ?
O9 Pr N3 147.06(6) . . ?
N4 Pr N3 95.77(7) . . ?
O1 Pr N5 98.19(7) . . ?
O2 Pr N5 104.34(7) . . ?
O12 Pr N5 71.94(7) . . ?
O7 Pr N5 78.31(7) . . ?
O3 Pr N5 154.33(7) . . ?
O6 Pr N5 91.12(7) . . ?
O10 Pr N5 24.73(6) . . ?
O4 Pr N5 154.60(7) . . ?
O9 Pr N5 24.68(6) . . ?
N4 Pr N5 84.97(7) . . ?
N3 Pr N5 171.73(7) . . ?
C6 C1 C2 118.3(3) . . ?
C6 C1 C7 119.7(3) . . ?
C2 C1 C7 122.0(3) . . ?
O1 C2 C3 119.9(3) . . ?
O1 C2 C1 121.8(3) . . ?
C3 C2 C1 118.3(3) . . ?
C4 C3 C2 121.5(3) . . ?
C4 C3 H3 119.2 . . ?
C2 C3 H3 119.2 . . ?
C3 C4 C5 119.9(3) . . ?
C3 C4 H4 120.0 . . ?
C5 C4 H4 120.0 . . ?
C6 C5 C4 119.9(3) . . ?
C6 C5 H5 120.0 . . ?
C4 C5 H5 120.0 . . ?
C5 C6 C1 121.9(3) . . ?
C5 C6 H6 119.1 . . ?
C1 C6 H6 119.1 . . ?
N1 C7 C1 118.8(3) . . ?
N1 C7 C8 119.7(3) . . ?
C1 C7 C8 121.5(3) . . ?
C7 C8 H8A 109.5 . . ?
C7 C8 H8B 109.5 . . ?
H8A C8 H8B 109.5 . . ?
C7 C8 H8C 109.5 . . ?
H8A C8 H8C 109.5 . . ?
H8B C8 H8C 109.5 . . ?
N1 C9 C10 111.9(3) . . ?
N1 C9 H9A 109.2 . . ?
C10 C9 H9A 109.2 . . ?
N1 C9 H9B 109.2 . . ?
C10 C9 H9B 109.2 . . ?
H9A C9 H9B 107.9 . . ?
C9 C10 C11 112.9(3) . . ?
C9 C10 H10A 109.0 . . ?
C11 C10 H10A 109.0 . . ?
C9 C10 H10B 109.0 . . ?
C11 C10 H10B 109.0 . . ?
H10A C10 H10B 107.8 . . ?
C12 C11 C10 113.9(3) . . ?
C12 C11 H11A 108.8 . . ?
C10 C11 H11A 108.8 . . ?
C12 C11 H11B 108.8 . . ?
C10 C11 H11B 108.8 . . ?
H11A C11 H11B 107.7 . . ?
C11 C12 C13 114.5(3) . . ?
C11 C12 H12A 108.6 . . ?
C13 C12 H12A 108.6 . . ?
C11 C12 H12B 108.6 . . ?
C13 C12 H12B 108.6 . . ?
H12A C12 H12B 107.6 . . ?
C14 C13 C12 111.1(3) . . ?
C14 C13 H13A 109.4 . . ?
C12 C13 H13A 109.4 . . ?
C14 C13 H13B 109.4 . . ?
C12 C13 H13B 109.4 . . ?
H13A C13 H13B 108.0 . . ?
N2 C14 C13 111.2(3) . . ?
N2 C14 H14A 109.4 . . ?
C13 C14 H14A 109.4 . . ?
N2 C14 H14B 109.4 . . ?
C13 C14 H14B 109.4 . . ?
H14A C14 H14B 108.0 . . ?
N2 C15 C17 118.8(3) . . ?
N2 C15 C16 121.0(3) . . ?
C17 C15 C16 120.2(3) . . ?
C15 C16 H16A 109.5 . . ?
C15 C16 H16B 109.5 . . ?
H16A C16 H16B 109.5 . . ?
C15 C16 H16C 109.5 . . ?
H16A C16 H16C 109.5 . . ?
H16B C16 H16C 109.5 . . ?
C22 C17 C18 118.8(3) . . ?
C22 C17 C15 119.2(3) . . ?
C18 C17 C15 121.9(3) . . ?
O2 C18 C19 120.6(3) . . ?
O2 C18 C17 122.2(3) . . ?
C19 C18 C17 117.3(3) . . ?
C20 C19 C18 121.9(3) . . ?
C20 C19 H19 119.0 . . ?
C18 C19 H19 119.0 . . ?
C19 C20 C21 120.9(3) . . ?
C19 C20 H20 119.6 . . ?
C21 C20 H20 119.6 . . ?
C22 C21 C20 119.0(3) . . ?
C22 C21 H21 120.5 . . ?
C20 C21 H21 120.5 . . ?
C21 C22 C17 122.1(3) . . ?
C21 C22 H22 119.0 . . ?
C17 C22 H22 119.0 . . ?
O12 C23 H23A 109.5 . . ?
O12 C23 H23B 109.5 . . ?
H23A C23 H23B 109.5 . . ?
O12 C23 H23C 109.5 . . ?
H23A C23 H23C 109.5 . . ?
H23B C23 H23C 109.5 . . ?
C7 N1 C9 130.2(3) . . ?
C7 N1 H1 110(2) . . ?
C9 N1 H1 119(2) . . ?
C15 N2 C14 129.3(3) . . ?
C15 N2 H2 112(2) . . ?
C14 N2 H2 118(2) . . ?
O5 N3 O3 120.9(3) . . ?
O5 N3 O4 122.1(3) . . ?
O3 N3 O4 117.0(2) . . ?
O5 N3 Pr 173.6(2) . . ?
O3 N3 Pr 56.91(15) . . ?
O4 N3 Pr 60.49(14) . . ?
O8 N4 O6 121.8(3) . . ?
O8 N4 O7 121.7(3) . . ?
O6 N4 O7 116.5(3) . . ?
O8 N4 Pr 176.69(19) . . ?
O6 N4 Pr 58.87(15) . . ?
O7 N4 Pr 57.76(14) . . ?
O11 N5 O9 121.2(3) . . ?
O11 N5 O10 121.5(2) . . ?
O9 N5 O10 117.3(2) . . ?
O11 N5 Pr 174.3(2) . . ?
O9 N5 Pr 59.84(14) . . ?
O10 N5 Pr 57.75(14) . . ?
C2 O1 Pr 148.18(18) . . ?
C18 O2 Pr 147.44(18) . . ?
N3 O3 Pr 98.44(18) . . ?
N3 O4 Pr 94.56(16) . . ?
N4 O6 Pr 95.95(17) . . ?
N4 O7 Pr 97.16(16) . . ?
N5 O9 Pr 95.47(16) . . ?
N5 O10 Pr 97.52(15) . . ?
C23 O12 Pr 128.00(18) . . ?
C23 O12 H12 104(2) . . ?
Pr O12 H12 120(2) . . ?

loop_
_geom_bond_atom_site_label_1
_geom_bond_atom_site_label_2
_geom_bond_distance
_geom_bond_site_symmetry_2
_geom_bond_publ_flag
Pr O1 2.3338(19) . ?
Pr O2 2.3372(19) . ?
Pr O12 2.501(2) . ?
Pr O7 2.534(2) . ?
Pr O3 2.538(2) . ?
Pr O6 2.558(2) . ?
Pr O10 2.567(2) . ?
Pr O4 2.616(2) . ?
Pr O9 2.614(2) . ?
Pr N4 2.973(3) . ?
Pr N3 2.996(3) . ?
Pr N5 3.009(3) . ?
C1 C6 1.414(4) . ?
C1 C2 1.427(4) . ?
C1 C7 1.453(4) . ?
C2 O1 1.314(3) . ?
C2 C3 1.405(4) . ?
C3 C4 1.383(4) . ?
C3 H3 0.9500 . ?
C4 C5 1.395(4) . ?
C4 H4 0.9500 . ?
C5 C6 1.364(5) . ?
C5 H5 0.9500 . ?
C6 H6 0.9500 . ?
C7 N1 1.299(4) . ?
C7 C8 1.497(4) . ?
C8 H8A 0.9800 . ?
C8 H8B 0.9800 . ?
C8 H8C 0.9800 . ?
C9 N1 1.465(4) . ?
C9 C10 1.499(5) . ?
C9 H9A 0.9900 . ?
C9 H9B 0.9900 . ?
C10 C11 1.534(4) . ?
C10 H10A 0.9900 . ?
C10 H10B 0.9900 . ?
C11 C12 1.514(5) . ?
C11 H11A 0.9900 . ?
C11 H11B 0.9900 . ?
C12 C13 1.530(4) . ?
C12 H12A 0.9900 . ?
C12 H12B 0.9900 . ?
C13 C14 1.503(5) . ?
C13 H13A 0.9900 . ?
C13 H13B 0.9900 . ?
C14 N2 1.476(4) . ?
C14 H14A 0.9900 . ?
C14 H14B 0.9900 . ?
C15 N2 1.292(4) . ?
C15 C17 1.456(4) . ?
C15 C16 1.494(4) . ?
C16 H16A 0.9800 . ?
C16 H16B 0.9800 . ?
C16 H16C 0.9800 . ?
C17 C22 1.412(4) . ?
C17 C18 1.426(4) . ?
C18 O2 1.318(3) . ?
C18 C19 1.419(4) . ?
C19 C20 1.362(4) . ?
C19 H19 0.9500 . ?
C20 C21 1.394(4) . ?
C20 H20 0.9500 . ?
C21 C22 1.369(4) . ?
C21 H21 0.9500 . ?
C22 H22 0.9500 . ?
C23 O12 1.443(3) . ?
C23 H23A 0.9800 . ?
C23 H23B 0.9800 . ?
C23 H23C 0.9800 . ?
N1 H1 0.874(18) . ?
N2 H2 0.89(3) . ?
N3 O5 1.221(3) . ?
N3 O3 1.263(3) . ?
N3 O4 1.268(3) . ?
N4 O8 1.223(3) . ?
N4 O6 1.271(3) . ?
N4 O7 1.270(3) . ?
N5 O11 1.229(3) . ?
N5 O9 1.262(3) . ?
N5 O10 1.270(3) . ?
O12 H12 0.828(10) . ?
